data_4032800
loop_
_publ_author_name
'Huang, Adrian'
'Wo, Kellie'
'Lee, So Yeun Christine'
'Kneitschel, Nika'
'Chang, Jennifer'
'Zhu, Kathleen'
'Mello, Tatsiana'
'Bancroft, Laura'
'Norman, Natalie J.'
'Zheng, Shao-Liang'

_publ_section_title
;
 Regioselective Synthesis, NMR, and Crystallographic Analysis of
 N1-Substituted Pyrazoles.
;
_journal_issue 17
_journal_name_full 'The Journal of organic chemistry'
_journal_page_first 8864
_journal_page_last 8872
_journal_paper_doi 10.1021/acs.joc.7b01006
_journal_volume 82
_journal_year 2017
_chemical_formula_sum 'C9 H5 N5 O2'
_chemical_formula_weight 215.18
_space_group_crystal_system orthorhombic
_space_group_IT_number 61
_space_group_name_Hall '-P 2ac 2ab'
_space_group_name_H-M_alt 'P b c a'
_symmetry_space_group_name_Hall '-P 2ac 2ab'
_symmetry_space_group_name_H-M 'P b c a'
_atom_sites_solution_hydrogens geom
_audit_creation_method SHELXL-2014/6
_cell_angle_alpha 90
_cell_angle_beta 90
_cell_angle_gamma 90
_cell_formula_units_Z 8
_cell_length_a 6.9695(2)
_cell_length_b 11.9143(3)
_cell_length_c 22.1069(6)
_cell_measurement_reflns_used 7577
_cell_measurement_temperature 100(2)
_cell_measurement_theta_max 66.5
_cell_measurement_theta_min 3.71
_cell_volume 1835.68(9)
_computing_cell_refinement 'SAINT 8.34C (Bruker-AXS, 2014)'
_computing_data_collection 'APEX2 v2014.3.0 (Bruker-AXS, 2014)'
_computing_data_reduction 'SAINT 8.34C (Bruker-AXS, 2014)'
_computing_molecular_graphics 'Bruker SHELXTL (Sheldrick, 2015)'
_computing_publication_material 'Bruker SHELXTL (Sheldrick, 2015)'
_computing_structure_refinement 'SHELXL-2014 (Sheldrick, 2015)'
_computing_structure_solution 'SHELXT-2014 (Sheldrick, 2015)'
_diffrn_ambient_temperature 100(2)
_diffrn_measured_fraction_theta_full 0.988
_diffrn_measured_fraction_theta_max 0.988
_diffrn_measurement_device_type
;
Bruker D8 goniometer with CCD area detector  
;
_diffrn_measurement_method 'omega and phi scans'
_diffrn_radiation_monochromator graphite
_diffrn_radiation_source 'I\mS microfocus tube'
_diffrn_radiation_type CuK\a
_diffrn_radiation_wavelength 1.54178
_diffrn_reflns_av_R_equivalents 0.0399
_diffrn_reflns_av_unetI/netI 0.0263
_diffrn_reflns_Laue_measured_fraction_full 0.988
_diffrn_reflns_Laue_measured_fraction_max 0.988
_diffrn_reflns_limit_h_max 8
_diffrn_reflns_limit_h_min -5
_diffrn_reflns_limit_k_max 14
_diffrn_reflns_limit_k_min -11
_diffrn_reflns_limit_l_max 23
_diffrn_reflns_limit_l_min -26
_diffrn_reflns_number 9942
_diffrn_reflns_point_group_measured_fraction_full 0.988
_diffrn_reflns_point_group_measured_fraction_max 0.988
_diffrn_reflns_theta_full 66.500
_diffrn_reflns_theta_max 66.579
_diffrn_reflns_theta_min 3.999
_exptl_absorpt_coefficient_mu 0.996
_exptl_absorpt_correction_T_max 0.8642
_exptl_absorpt_correction_T_min 0.7421
_exptl_absorpt_correction_type multi-scan
_exptl_absorpt_process_details sadabs
_exptl_crystal_colour colorless
_exptl_crystal_density_diffrn 1.557
_exptl_crystal_description needle
_exptl_crystal_F_000 880
_exptl_crystal_size_max 0.220
_exptl_crystal_size_mid 0.100
_exptl_crystal_size_min 0.030
_refine_diff_density_max 0.200
_refine_diff_density_min -0.207
_refine_diff_density_rms 0.042
_refine_ls_extinction_coef 0.0017(2)
_refine_ls_extinction_expression Fc^*^=kFc[1+0.001xFc^2^\l^3^/sin(2\q)]^-1/4^
_refine_ls_extinction_method SHELXL
_refine_ls_goodness_of_fit_ref 1.048
_refine_ls_hydrogen_treatment constr
_refine_ls_matrix_type full
_refine_ls_number_parameters 146
_refine_ls_number_reflns 1601
_refine_ls_number_restraints 0
_refine_ls_restrained_S_all 1.048
_refine_ls_R_factor_all 0.0398
_refine_ls_R_factor_gt 0.0323
_refine_ls_shift/su_max 0.000
_refine_ls_shift/su_mean 0.000
_refine_ls_structure_factor_coef Fsqd
_refine_ls_weighting_details 'w=1/[\s^2^(Fo^2^)+(0.0373P)^2^+0.8646P] where P=(Fo^2^+2Fc^2^)/3'
_refine_ls_weighting_scheme calc
_refine_ls_wR_factor_gt 0.0774
_refine_ls_wR_factor_ref 0.0817
_reflns_Friedel_coverage 0.000
_reflns_number_gt 1385
_reflns_number_total 1601
_reflns_threshold_expression 'I > 2\s(I)'
_cod_data_source_file jo7b01006_si_001.cif
_cod_data_source_block Lab-28
_cod_database_code 4032800
_shelx_space_group_comment
;
The symmetry employed for this shelxl refinement is uniquely defined
by the following loop, which should always be used as a source of
symmetry information in preference to the above space-group names.
They are only intended as comments.
;
_shelx_estimated_absorpt_t_min 0.811
_shelx_estimated_absorpt_t_max 0.971
_shelxl_version_number 2014/6

loop_
_space_group_symop_operation_xyz
'x, y, z'
'-x+1/2, -y, z+1/2'
'x+1/2, -y+1/2, -z'
'-x, y+1/2, -z+1/2'
'-x, -y, -z'
'x-1/2, y, -z-1/2'
'-x-1/2, y-1/2, z'
'x, -y-1/2, z-1/2'

loop_
_atom_site_label
_atom_site_type_symbol
_atom_site_fract_x
_atom_site_fract_y
_atom_site_fract_z
_atom_site_U_iso_or_equiv
_atom_site_adp_type
_atom_site_occupancy
_atom_site_site_symmetry_order
_atom_site_calc_flag
_atom_site_refinement_flags_posn
_atom_site_refinement_flags_adp
C1 C 0.0008(2) 0.67264(13) 0.32039(6) 0.0167(3) Uani 1 1 d . .
C2 C 0.0009(2) 0.57294(14) 0.28736(7) 0.0235(4) Uani 1 1 d . .
H2 H -0.0409 0.5610 0.2470 0.028 Uiso 1 1 calc R U
C3 C 0.0754(2) 0.49675(13) 0.32690(7) 0.0227(4) Uani 1 1 d . .
H3 H 0.0965 0.4192 0.3193 0.027 Uiso 1 1 calc R U
C4 C 0.2248(2) 0.39450(13) 0.43995(6) 0.0171(3) Uani 1 1 d . .
H4 H 0.2064 0.3476 0.4057 0.021 Uiso 1 1 calc R U
C5 C 0.1850(2) 0.50883(12) 0.43484(6) 0.0143(3) Uani 1 1 d . .
C6 C 0.2117(2) 0.57880(12) 0.48415(6) 0.0153(3) Uani 1 1 d . .
H6 H 0.1854 0.6569 0.4815 0.018 Uiso 1 1 calc R U
C7 C 0.2779(2) 0.53166(12) 0.53747(6) 0.0157(3) Uani 1 1 d . .
H7 H 0.2986 0.5766 0.5724 0.019 Uiso 1 1 calc R U
C8 C 0.3132(2) 0.41727(12) 0.53868(6) 0.0158(3) Uani 1 1 d . .
C9 C 0.3868(2) 0.36181(13) 0.59244(7) 0.0189(3) Uani 1 1 d . .
N1 N 0.06817(17) 0.66291(10) 0.37601(5) 0.0159(3) Uani 1 1 d . .
N2 N 0.11413(17) 0.55275(10) 0.37943(5) 0.0150(3) Uani 1 1 d . .
N3 N 0.28742(18) 0.34890(11) 0.49109(5) 0.0180(3) Uani 1 1 d . .
N4 N -0.06978(18) 0.78027(11) 0.30048(5) 0.0190(3) Uani 1 1 d . .
N5 N 0.4472(2) 0.31551(13) 0.63378(6) 0.0283(4) Uani 1 1 d . .
O1 O -0.16584(17) 0.78070(10) 0.25389(5) 0.0260(3) Uani 1 1 d . .
O2 O -0.03126(17) 0.86408(9) 0.33055(5) 0.0259(3) Uani 1 1 d . .

loop_
_atom_site_aniso_label
_atom_site_aniso_U_11
_atom_site_aniso_U_22
_atom_site_aniso_U_33
_atom_site_aniso_U_23
_atom_site_aniso_U_13
_atom_site_aniso_U_12
C1 0.0160(8) 0.0187(8) 0.0153(7) 0.0019(6) 0.0011(6) -0.0003(6)
C2 0.0293(9) 0.0241(8) 0.0171(8) -0.0038(6) -0.0029(6) 0.0020(7)
C3 0.0313(9) 0.0178(8) 0.0191(8) -0.0066(6) -0.0012(6) 0.0017(6)
C4 0.0191(8) 0.0126(7) 0.0197(8) -0.0029(6) 0.0016(6) -0.0007(6)
C5 0.0118(7) 0.0142(7) 0.0169(8) 0.0012(6) 0.0028(5) -0.0012(5)
C6 0.0139(7) 0.0122(7) 0.0198(7) -0.0003(6) 0.0031(5) -0.0011(5)
C7 0.0146(7) 0.0164(8) 0.0162(7) -0.0015(6) 0.0021(5) -0.0015(5)
C8 0.0127(7) 0.0163(7) 0.0183(7) 0.0019(6) 0.0034(5) 0.0001(5)
C9 0.0165(8) 0.0187(7) 0.0216(8) 0.0019(6) 0.0046(6) 0.0009(6)
N1 0.0170(7) 0.0127(6) 0.0180(7) 0.0012(5) 0.0015(5) 0.0000(5)
N2 0.0171(7) 0.0116(6) 0.0163(6) -0.0008(5) 0.0004(5) 0.0000(5)
N3 0.0185(7) 0.0142(6) 0.0213(7) 0.0006(5) 0.0028(5) 0.0006(5)
N4 0.0199(7) 0.0210(7) 0.0163(6) 0.0036(5) 0.0024(5) -0.0009(5)
N5 0.0245(8) 0.0332(8) 0.0271(8) 0.0088(6) 0.0036(6) 0.0054(6)
O1 0.0283(7) 0.0309(7) 0.0189(6) 0.0074(5) -0.0059(5) -0.0021(5)
O2 0.0374(7) 0.0163(6) 0.0240(6) -0.0006(5) -0.0028(5) 0.0025(5)

loop_
_atom_type_symbol
_atom_type_description
_atom_type_scat_dispersion_real
_atom_type_scat_dispersion_imag
_atom_type_scat_source
C C 0.0181 0.0091 'International Tables Vol C Tables 4.2.6.8 and 6.1.1.4'
H H 0.0000 0.0000 'International Tables Vol C Tables 4.2.6.8 and 6.1.1.4'
N N 0.0311 0.0180 'International Tables Vol C Tables 4.2.6.8 and 6.1.1.4'
O O 0.0492 0.0322 'International Tables Vol C Tables 4.2.6.8 and 6.1.1.4'

loop_
_geom_angle_atom_site_label_1
_geom_angle_atom_site_label_2
_geom_angle_atom_site_label_3
_geom_angle
N1 C1 C2 114.36(14)
N1 C1 N4 118.90(13)
C2 C1 N4 126.71(13)
C3 C2 C1 103.40(13)
C3 C2 H2 128.3
C1 C2 H2 128.3
C2 C3 N2 107.17(14)
C2 C3 H3 126.4
N2 C3 H3 126.4
N3 C4 C5 122.28(13)
N3 C4 H4 118.9
C5 C4 H4 118.9
C6 C5 C4 119.81(13)
C6 C5 N2 120.26(13)
C4 C5 N2 119.92(13)
C5 C6 C7 118.09(14)
C5 C6 H6 121.0
C7 C6 H6 121.0
C6 C7 C8 118.33(13)
C6 C7 H7 120.8
C8 C7 H7 120.8
N3 C8 C7 123.93(14)
N3 C8 C9 114.35(13)
C7 C8 C9 121.71(14)
N5 C9 C8 177.91(17)
C1 N1 N2 102.77(12)
N1 N2 C3 112.30(12)
N1 N2 C5 119.19(11)
C3 N2 C5 128.44(13)
C4 N3 C8 117.57(13)
O1 N4 O2 124.68(13)
O1 N4 C1 116.46(13)
O2 N4 C1 118.87(12)

loop_
_geom_bond_atom_site_label_1
_geom_bond_atom_site_label_2
_geom_bond_distance
C1 N1 1.3213(19)
C1 C2 1.394(2)
C1 N4 1.4422(19)
C2 C3 1.363(2)
C2 H2 0.9500
C3 N2 1.3662(19)
C3 H3 0.9500
C4 N3 1.3281(19)
C4 C5 1.395(2)
C4 H4 0.9500
C5 C6 1.385(2)
C5 N2 1.4205(18)
C6 C7 1.385(2)
C6 H6 0.9500
C7 C8 1.385(2)
C7 H7 0.9500
C8 N3 1.3426(19)
C8 C9 1.453(2)
C9 N5 1.148(2)
N1 N2 1.3532(17)
N4 O1 1.2285(16)
N4 O2 1.2292(16)

loop_
_geom_torsion_atom_site_label_1
_geom_torsion_atom_site_label_2
_geom_torsion_atom_site_label_3
_geom_torsion_atom_site_label_4
_geom_torsion
N1 C1 C2 C3 -0.07(19)
N4 C1 C2 C3 -177.88(14)
C1 C2 C3 N2 0.07(18)
N3 C4 C5 C6 0.4(2)
N3 C4 C5 N2 -178.59(13)
C4 C5 C6 C7 0.0(2)
N2 C5 C6 C7 178.91(13)
C5 C6 C7 C8 -0.2(2)
C6 C7 C8 N3 0.1(2)
C6 C7 C8 C9 178.66(13)
C2 C1 N1 N2 0.04(17)
N4 C1 N1 N2 178.04(12)
C1 N1 N2 C3 0.00(16)
C1 N1 N2 C5 -177.23(12)
C2 C3 N2 N1 -0.05(18)
C2 C3 N2 C5 176.87(14)
C6 C5 N2 N1 -1.9(2)
C4 C5 N2 N1 177.09(13)
C6 C5 N2 C3 -178.59(14)
C4 C5 N2 C3 0.4(2)
C5 C4 N3 C8 -0.4(2)
C7 C8 N3 C4 0.2(2)
C9 C8 N3 C4 -178.44(13)
N1 C1 N4 O1 -165.54(13)
C2 C1 N4 O1 12.2(2)
N1 C1 N4 O2 14.4(2)
C2 C1 N4 O2 -167.92(15)
